data_2201088
loop_
_publ_author_name
'Therrien, Bruno'
'Stanislas, Sandrine'
'Stoeckli-Evans, Helen'
'Shul'pin, Georgiy B.'
'S\"uss-Fink, Georg'

_publ_section_title
;
 Bis(tetrabutylammonium) bis(malonato)oxovanadate(IV)
;
_journal_issue 5
_journal_name_full 'Acta Crystallographica Section E'
_journal_page_first m215
_journal_page_last m216
_journal_paper_doi 10.1107/S1600536802005913
_journal_volume 58
_journal_year 2002
_chemical_formula_iupac '(C16 H36 N)2 [V O (C3 H2 O4)2]'
_chemical_formula_moiety '2C16 H36 N 1+, C6 H4 O9 V 2-'
_chemical_formula_sum 'C38 H76 N2 O9 V'
_chemical_formula_weight 755.95
_chemical_name_systematic
;
Bis(tetrabutylammonium) bis(malonato)oxovanadate(IV)
;
_space_group_IT_number 2
_symmetry_cell_setting triclinic
_symmetry_space_group_name_Hall '-P 1'
_symmetry_space_group_name_H-M 'P -1'
_atom_sites_solution_hydrogens geom
_atom_sites_solution_primary direct
_atom_sites_solution_secondary difmap
_audit_creation_method SHELXL97
_cell_angle_alpha 92.613(11)
_cell_angle_beta 90.303(11)
_cell_angle_gamma 95.348(11)
_cell_formula_units_Z 2
_cell_length_a 9.6847(9)
_cell_length_b 13.3123(13)
_cell_length_c 17.1221(15)
_cell_measurement_reflns_used 8000
_cell_measurement_temperature 223(2)
_cell_measurement_theta_max 25.87
_cell_measurement_theta_min 1.99
_cell_volume 2195.5(4)
_computing_cell_refinement 'CELL (Stoe & Cie, 1997)'
_computing_data_collection 'EXPOSE (Stoe & Cie, 1997)'
_computing_data_reduction 'INTEGRATE (Stoe & Cie, 1997)'
_computing_molecular_graphics 'PLATON/PLUTON (Spek, 1990)'
_computing_publication_material SHELXL97
_computing_structure_refinement 'SHELXL97 (Sheldrick, 1997)'
_computing_structure_solution 'SHELXS97 (Sheldrick, 1990)'
_diffrn_ambient_temperature 223(2)
_diffrn_detector_area_resol_mean 0.81\%A
_diffrn_measured_fraction_theta_full 0.932
_diffrn_measured_fraction_theta_max 0.932
_diffrn_measurement_device_type 'Stoe Image Plate Diffraction System'
_diffrn_measurement_method '\f oscillation'
_diffrn_radiation_monochromator graphite
_diffrn_radiation_source 'fine-focus sealed tube'
_diffrn_radiation_type MoK\a
_diffrn_radiation_wavelength 0.71073
_diffrn_reflns_av_R_equivalents 0.1266
_diffrn_reflns_av_sigmaI/netI 0.1890
_diffrn_reflns_limit_h_max 11
_diffrn_reflns_limit_h_min -11
_diffrn_reflns_limit_k_max 16
_diffrn_reflns_limit_k_min -16
_diffrn_reflns_limit_l_max 20
_diffrn_reflns_limit_l_min -20
_diffrn_reflns_number 17277
_diffrn_reflns_theta_full 25.87
_diffrn_reflns_theta_max 25.87
_diffrn_reflns_theta_min 1.99
_diffrn_standards_decay_% none
_diffrn_standards_interval_time 0
_diffrn_standards_number 0
_exptl_absorpt_coefficient_mu 0.275
_exptl_absorpt_correction_type none
_exptl_crystal_colour blue
_exptl_crystal_density_diffrn 1.144
_exptl_crystal_density_meas ?
_exptl_crystal_density_method 'not measured'
_exptl_crystal_description block
_exptl_crystal_F_000 826
_exptl_crystal_size_max 0.40
_exptl_crystal_size_mid 0.30
_exptl_crystal_size_min 0.20
_refine_diff_density_max 0.43
_refine_diff_density_min -0.56
_refine_ls_extinction_coef 0.0137(17)
_refine_ls_extinction_expression Fc^*^=kFc[1+0.001xFc^2^\l^3^/sin(2\q)]^-1/4^
_refine_ls_extinction_method SHELXL97
_refine_ls_goodness_of_fit_ref 0.76
_refine_ls_hydrogen_treatment constr
_refine_ls_matrix_type full
_refine_ls_number_parameters 471
_refine_ls_number_reflns 7920
_refine_ls_number_restraints 2
_refine_ls_restrained_S_all 0.76
_refine_ls_R_factor_all 0.145
_refine_ls_R_factor_gt 0.068
_refine_ls_shift/su_max <0.001
_refine_ls_shift/su_mean <0.001
_refine_ls_structure_factor_coef Fsqd
_refine_ls_weighting_details 'calc w = 1/[\s^2^(Fo^2^)+(0.0859P)^2^] where P = (Fo^2^+2Fc^2^)/3'
_refine_ls_weighting_scheme calc
_refine_ls_wR_factor_gt 0.159
_refine_ls_wR_factor_ref 0.183
_reflns_number_gt 3112
_reflns_number_total 7920
_reflns_threshold_expression I>2\s(I)
_cod_data_source_file ci6115.cif
_cod_data_source_block I
_cod_depositor_comments
;
The following automatic conversions were performed:

'_exptl_crystal_density_meas' value 'none' was changed to '?' - the
value is perceived as not measured.

Automatic conversion script
Id: cif_fix_values 3008 2015-01-20 13:52:24Z robertas 
;
_cod_database_code 2201088
_cod_database_fobs_code 2201088

loop_
_symmetry_equiv_pos_as_xyz
'x, y, z'
'-x, -y, -z'

loop_
_atom_site_label
_atom_site_fract_x
_atom_site_fract_y
_atom_site_fract_z
_atom_site_U_iso_or_equiv
_atom_site_adp_type
_atom_site_calc_flag
_atom_site_refinement_flags
_atom_site_occupancy
_atom_site_disorder_assembly
_atom_site_disorder_group
_atom_site_type_symbol
V1 0.66564(9) 0.73089(5) 0.22316(4) 0.0528(3) Uani d . 1 . . V
O1 0.5411(4) 0.7001(2) 0.16650(16) 0.0682(9) Uani d . 1 . . O
O2 0.6560(3) 0.6321(2) 0.30517(15) 0.0619(9) Uani d . 1 . . O
O3 0.8253(3) 0.6651(2) 0.18145(16) 0.0647(9) Uani d . 1 . . O
O4 0.5983(3) 0.8200(2) 0.30620(15) 0.0624(9) Uani d . 1 . . O
O5 0.7675(3) 0.8517(2) 0.18318(15) 0.0612(8) Uani d . 1 . . O
O6 0.6694(4) 0.4807(2) 0.35079(17) 0.0786(11) Uani d . 1 . . O
O7 0.9393(4) 0.5329(2) 0.14934(18) 0.0790(11) Uani d . 1 . . O
O8 0.5078(4) 0.9589(2) 0.34882(17) 0.0788(11) Uani d . 1 . . O
O9 0.7889(5) 1.0116(3) 0.1548(2) 0.1104(15) Uani d . 1 . . O
C1 0.8402(6) 0.5691(4) 0.1802(2) 0.0646(14) Uani d . 1 . . C
C2 0.7278(6) 0.5027(3) 0.2178(2) 0.0674(14) Uani d . 1 . . C
H2A 0.7599 0.4355 0.2222 0.081 Uiso calc R 1 . . H
H2B 0.6464 0.4954 0.1831 0.081 Uiso calc R 1 . . H
C3 0.6834(5) 0.5393(3) 0.2977(2) 0.0601(13) Uani d . 1 . . C
C4 0.5600(5) 0.9092(3) 0.2963(2) 0.0626(13) Uani d . 1 . . C
C5 0.5822(6) 0.9506(4) 0.2164(3) 0.0785(16) Uani d . 1 . . C
H5A 0.5667 1.0223 0.2195 0.094 Uiso calc R 1 . . H
H5B 0.5123 0.9160 0.1805 0.094 Uiso calc R 1 . . H
C6 0.7245(6) 0.9401(4) 0.1822(2) 0.0705(15) Uani d . 1 . . C
N1 0.4968(4) 0.7496(2) 0.53261(17) 0.0502(9) Uani d . 1 . . N
C11 0.4260(5) 0.8458(3) 0.5250(2) 0.0547(12) Uani d . 1 . . C
H11A 0.4877 0.9025 0.5473 0.066 Uiso calc R 1 . . H
H11B 0.4142 0.8569 0.4693 0.066 Uiso calc R 1 . . H
C12 0.2859(5) 0.8474(3) 0.5639(2) 0.0612(13) Uani d . 1 . . C
H12A 0.2973 0.8471 0.6208 0.073 Uiso calc R 1 . . H
H12B 0.2256 0.7871 0.5467 0.073 Uiso calc R 1 . . H
C13 0.2191(6) 0.9429(4) 0.5418(3) 0.0744(15) Uani d . 1 . . C
H13A 0.2889 1.0011 0.5468 0.089 Uiso calc R 1 . . H
H13B 0.1885 0.9352 0.4871 0.089 Uiso calc R 1 . . H
C14 0.0972(7) 0.9630(5) 0.5925(3) 0.0972(19) Uani d . 1 . . C
H14A 0.0310 0.9035 0.5910 0.146 Uiso calc R 1 . . H
H14B 0.0532 1.0196 0.5732 0.146 Uiso calc R 1 . . H
H14C 0.1289 0.9786 0.6459 0.146 Uiso calc R 1 . . H
C15 0.5125(5) 0.7253(3) 0.6180(2) 0.0577(12) Uani d . 1 . . C
H15A 0.5523 0.6604 0.6201 0.069 Uiso calc R 1 . . H
H15B 0.4200 0.7169 0.6410 0.069 Uiso calc R 1 . . H
C16 0.6024(6) 0.8037(4) 0.6683(2) 0.0655(13) Uani d . 1 A . C
H16A 0.6977 0.8089 0.6489 0.079 Uiso calc R 1 . . H
H16B 0.5667 0.8699 0.6652 0.079 Uiso calc R 1 . . H
C17 0.6012(8) 0.7729(5) 0.7526(3) 0.100(2) Uani d D 1 . . C
H17A 0.6802 0.8122 0.7788 0.120 Uiso calc PR 0.397(12) A 1 H
H17B 0.5175 0.7967 0.7761 0.120 Uiso calc PR 0.397(12) A 1 H
H17C 0.6555 0.7145 0.7548 0.120 Uiso d PR 0.603(12) A 2 H
H17D 0.6524 0.8281 0.7835 0.120 Uiso d PR 0.603(12) A 2 H
C18A 0.6057(18) 0.6714(11) 0.7746(8) 0.105(7) Uani d PD 0.397(12) A 1 C
H18A 0.5944 0.6682 0.8307 0.158 Uiso calc PR 0.397(12) A 1 H
H18B 0.6942 0.6480 0.7599 0.158 Uiso calc PR 0.397(12) A 1 H
H18C 0.5314 0.6288 0.7481 0.158 Uiso calc PR 0.397(12) A 1 H
C18B 0.4762(10) 0.7481(7) 0.7920(4) 0.081(4) Uani d PD 0.603(12) A 2 C
H18D 0.4271 0.6886 0.7664 0.122 Uiso calc PR 0.603(12) A 2 H
H18E 0.4191 0.8041 0.7909 0.122 Uiso calc PR 0.603(12) A 2 H
H18F 0.4964 0.7344 0.8458 0.122 Uiso calc PR 0.603(12) A 2 H
C19 0.4134(5) 0.6597(3) 0.4936(2) 0.0524(11) Uani d . 1 . . C
H19A 0.4692 0.6020 0.4940 0.063 Uiso calc R 1 . . H
H19B 0.3312 0.6431 0.5254 0.063 Uiso calc R 1 . . H
C20 0.3658(5) 0.6708(3) 0.4109(2) 0.0582(12) Uani d . 1 . . C
H20A 0.2944 0.7183 0.4108 0.070 Uiso calc R 1 . . H
H20B 0.4442 0.6988 0.3803 0.070 Uiso calc R 1 . . H
C21 0.3082(6) 0.5714(4) 0.3735(3) 0.0720(15) Uani d . 1 . . C
H21A 0.3818 0.5256 0.3710 0.086 Uiso calc R 1 . . H
H21B 0.2345 0.5416 0.4066 0.086 Uiso calc R 1 . . H
C22 0.2510(7) 0.5796(5) 0.2928(3) 0.109(2) Uani d . 1 . . C
H22A 0.1751 0.6222 0.2950 0.164 Uiso calc R 1 . . H
H22B 0.2176 0.5129 0.2716 0.164 Uiso calc R 1 . . H
H22C 0.3233 0.6089 0.2596 0.164 Uiso calc R 1 . . H
C23 0.6381(5) 0.7691(3) 0.4937(2) 0.0527(11) Uani d . 1 . . C
H23A 0.6229 0.7827 0.4387 0.063 Uiso calc R 1 . . H
H23B 0.6870 0.8301 0.5186 0.063 Uiso calc R 1 . . H
C24 0.7317(5) 0.6830(3) 0.4973(2) 0.0624(13) Uani d . 1 . . C
H24A 0.7472 0.6671 0.5518 0.075 Uiso calc R 1 . . H
H24B 0.6880 0.6223 0.4693 0.075 Uiso calc R 1 . . H
C25 0.8697(6) 0.7170(4) 0.4593(3) 0.0817(16) Uani d . 1 . . C
H25A 0.8523 0.7370 0.4060 0.098 Uiso calc R 1 . . H
H25B 0.9140 0.7762 0.4890 0.098 Uiso calc R 1 . . H
C26 0.9670(7) 0.6340(5) 0.4565(4) 0.115(2) Uani d . 1 . . C
H26A 0.9846 0.6141 0.5092 0.172 Uiso calc R 1 . . H
H26B 1.0539 0.6585 0.4330 0.172 Uiso calc R 1 . . H
H26C 0.9249 0.5762 0.4256 0.172 Uiso calc R 1 . . H
N2 1.0588(4) 0.7571(2) -0.01126(18) 0.0530(10) Uani d . 1 . . N
C31 0.9041(5) 0.7429(3) 0.0011(2) 0.0520(12) Uani d . 1 . . C
H31A 0.8878 0.7230 0.0549 0.062 Uiso calc R 1 . . H
H31B 0.8657 0.6865 -0.0337 0.062 Uiso calc R 1 . . H
C32 0.8237(6) 0.8333(3) -0.0127(3) 0.0692(15) Uani d . 1 . . C
H32A 0.8480 0.8862 0.0280 0.083 Uiso calc R 1 . . H
H32B 0.8490 0.8606 -0.0634 0.083 Uiso calc R 1 . . H
C33 0.6697(6) 0.8029(4) -0.0114(3) 0.0687(14) Uani d . 1 . . C
H33A 0.6463 0.7725 0.0384 0.082 Uiso calc R 1 . . H
H33B 0.6462 0.7514 -0.0533 0.082 Uiso calc R 1 . . H
C34 0.5825(6) 0.8904(4) -0.0216(3) 0.0872(17) Uani d . 1 . . C
H34A 0.5981 0.9386 0.0225 0.131 Uiso calc R 1 . . H
H34B 0.4852 0.8654 -0.0243 0.131 Uiso calc R 1 . . H
H34C 0.6084 0.9233 -0.0695 0.131 Uiso calc R 1 . . H
C35 1.1257(5) 0.8400(3) 0.0433(2) 0.0609(13) Uani d . 1 . . C
H35A 1.0834 0.9024 0.0338 0.073 Uiso calc R 1 . . H
H35B 1.2241 0.8512 0.0302 0.073 Uiso calc R 1 . . H
C36 1.1145(6) 0.8204(4) 0.1303(2) 0.0744(15) Uani d . 1 . . C
H36A 1.0186 0.7966 0.1424 0.089 Uiso calc R 1 . . H
H36B 1.1736 0.7674 0.1429 0.089 Uiso calc R 1 . . H
C37 1.1579(7) 0.9143(4) 0.1792(3) 0.0940(19) Uani d . 1 . . C
H37A 1.0955 0.9659 0.1683 0.113 Uiso calc R 1 . . H
H37B 1.2518 0.9401 0.1645 0.113 Uiso calc R 1 . . H
C38 1.1560(8) 0.8966(6) 0.2670(3) 0.126(3) Uani d . 1 . . C
H38A 1.0634 0.8706 0.2819 0.189 Uiso calc R 1 . . H
H38B 1.1823 0.9598 0.2960 0.189 Uiso calc R 1 . . H
H38C 1.2210 0.8480 0.2787 0.189 Uiso calc R 1 . . H
C39 1.1139(5) 0.6570(3) 0.0027(2) 0.0585(12) Uani d . 1 . . C
H39A 1.0875 0.6375 0.0555 0.070 Uiso calc R 1 . . H
H39B 1.0677 0.6061 -0.0342 0.070 Uiso calc R 1 . . H
C40 1.2683(6) 0.6535(5) -0.0050(3) 0.0916(19) Uani d . 1 . . C
H40A 1.3161 0.6997 0.0347 0.110 Uiso calc R 1 . . H
H40B 1.2974 0.6763 -0.0566 0.110 Uiso calc R 1 . . H
C41 1.3106(7) 0.5460(5) 0.0049(3) 0.0931(19) Uani d . 1 . . C
H41A 1.2523 0.4986 -0.0296 0.112 Uiso calc R 1 . . H
H41B 1.4070 0.5435 -0.0117 0.112 Uiso calc R 1 . . H
C42 1.2974(6) 0.5127(4) 0.0866(3) 0.0813(16) Uani d . 1 . . C
H42A 1.3557 0.5586 0.1210 0.122 Uiso calc R 1 . . H
H42B 1.3263 0.4450 0.0891 0.122 Uiso calc R 1 . . H
H42C 1.2016 0.5126 0.1028 0.122 Uiso calc R 1 . . H
C43 1.0916(5) 0.7886(3) -0.0944(2) 0.0605(13) Uani d . 1 . . C
H43A 1.0638 0.8569 -0.0998 0.073 Uiso calc R 1 . . H
H43B 1.1922 0.7918 -0.1014 0.073 Uiso calc R 1 . . H
C44 1.0234(5) 0.7210(3) -0.1592(2) 0.0608(13) Uani d . 1 . . C
H44A 0.9224 0.7205 -0.1553 0.073 Uiso calc R 1 . . H
H44B 1.0476 0.6518 -0.1537 0.073 Uiso calc R 1 . . H
C45 1.0699(6) 0.7575(4) -0.2387(2) 0.0835(17) Uani d . 1 . . C
H45A 1.0429 0.8259 -0.2444 0.100 Uiso calc R 1 . . H
H45B 1.1713 0.7607 -0.2413 0.100 Uiso calc R 1 . . H
C46 1.0085(7) 0.6899(4) -0.3057(3) 0.0908(18) Uani d . 1 . . C
H46A 1.0486 0.6257 -0.3061 0.136 Uiso calc R 1 . . H
H46B 1.0286 0.7219 -0.3546 0.136 Uiso calc R 1 . . H
H46C 0.9089 0.6786 -0.2994 0.136 Uiso calc R 1 . . H

loop_
_atom_site_aniso_label
_atom_site_aniso_U_11
_atom_site_aniso_U_22
_atom_site_aniso_U_33
_atom_site_aniso_U_12
_atom_site_aniso_U_13
_atom_site_aniso_U_23
V1 0.0700(6) 0.0447(4) 0.0428(4) -0.0001(4) 0.0215(4) 0.0017(3)
O1 0.073(2) 0.069(2) 0.0586(18) -0.0140(17) 0.0076(17) 0.0012(15)
O2 0.093(3) 0.0441(17) 0.0495(16) 0.0074(16) 0.0318(15) 0.0045(13)
O3 0.085(3) 0.0496(19) 0.0599(18) 0.0073(16) 0.0361(16) 0.0048(14)
O4 0.095(3) 0.0485(18) 0.0454(16) 0.0115(17) 0.0270(15) 0.0034(13)
O5 0.073(2) 0.054(2) 0.0560(17) 0.0006(16) 0.0253(15) 0.0053(14)
O6 0.121(3) 0.0517(19) 0.065(2) 0.0082(19) 0.0328(19) 0.0170(16)
O7 0.098(3) 0.063(2) 0.080(2) 0.024(2) 0.044(2) 0.0063(17)
O8 0.115(3) 0.061(2) 0.0634(19) 0.026(2) 0.0292(19) -0.0040(16)
O9 0.167(5) 0.055(2) 0.106(3) -0.019(2) 0.053(3) 0.019(2)
C1 0.091(4) 0.053(3) 0.051(3) 0.008(3) 0.030(3) 0.003(2)
C2 0.089(4) 0.054(3) 0.059(3) 0.004(3) 0.032(3) 0.000(2)
C3 0.080(4) 0.048(3) 0.052(3) -0.002(2) 0.022(2) 0.005(2)
C4 0.091(4) 0.049(3) 0.049(2) 0.010(3) 0.016(2) 0.002(2)
C5 0.120(5) 0.064(3) 0.056(3) 0.029(3) 0.019(3) 0.012(2)
C6 0.114(5) 0.044(3) 0.051(3) -0.006(3) 0.017(3) 0.004(2)
N1 0.070(3) 0.0409(19) 0.0403(17) 0.0070(17) 0.0157(17) 0.0032(14)
C11 0.069(4) 0.045(3) 0.051(2) 0.012(2) 0.012(2) 0.0056(19)
C12 0.066(4) 0.062(3) 0.056(3) 0.011(3) 0.015(2) 0.004(2)
C13 0.084(4) 0.070(3) 0.073(3) 0.028(3) 0.008(3) 0.004(3)
C14 0.107(5) 0.100(4) 0.092(4) 0.047(4) 0.018(3) 0.000(3)
C15 0.077(4) 0.050(3) 0.048(2) 0.013(2) 0.017(2) 0.011(2)
C16 0.080(4) 0.063(3) 0.054(3) 0.005(3) 0.009(2) 0.002(2)
C17 0.141(7) 0.098(5) 0.056(3) -0.016(4) 0.000(4) 0.004(3)
C18A 0.117(15) 0.126(15) 0.079(10) 0.024(11) -0.013(9) 0.043(9)
C18B 0.086(8) 0.107(8) 0.045(4) -0.021(6) 0.002(4) 0.001(4)
C19 0.056(3) 0.046(2) 0.054(2) -0.002(2) 0.012(2) 0.0034(19)
C20 0.067(4) 0.057(3) 0.049(2) -0.001(2) 0.017(2) -0.001(2)
C21 0.079(4) 0.061(3) 0.073(3) -0.004(3) 0.020(3) -0.014(2)
C22 0.138(6) 0.123(5) 0.055(3) -0.038(4) 0.011(3) -0.023(3)
C23 0.054(3) 0.051(3) 0.053(2) 0.003(2) 0.015(2) 0.0069(19)
C24 0.067(4) 0.067(3) 0.054(3) 0.011(3) 0.013(2) -0.004(2)
C25 0.062(4) 0.095(4) 0.087(4) 0.010(3) 0.010(3) -0.013(3)
C26 0.080(5) 0.139(6) 0.128(5) 0.038(4) 0.011(4) -0.029(4)
N2 0.063(3) 0.049(2) 0.0470(19) 0.0023(18) 0.0178(17) 0.0106(16)
C31 0.062(4) 0.049(3) 0.047(2) 0.006(2) 0.014(2) 0.0100(19)
C32 0.098(5) 0.055(3) 0.058(3) 0.017(3) 0.025(3) 0.009(2)
C33 0.070(4) 0.083(4) 0.055(3) 0.019(3) 0.012(2) 0.001(2)
C34 0.092(5) 0.094(4) 0.082(3) 0.041(4) 0.013(3) -0.001(3)
C35 0.064(4) 0.056(3) 0.061(3) -0.002(2) 0.014(2) 0.003(2)
C36 0.077(4) 0.089(4) 0.053(3) -0.008(3) 0.009(2) -0.005(3)
C37 0.109(5) 0.105(5) 0.065(3) 0.001(4) 0.003(3) -0.013(3)
C38 0.132(7) 0.169(7) 0.073(4) 0.001(5) 0.006(4) -0.020(4)
C39 0.070(4) 0.056(3) 0.052(2) 0.016(2) 0.014(2) 0.014(2)
C40 0.088(5) 0.106(5) 0.089(4) 0.032(4) 0.039(3) 0.043(3)
C41 0.101(5) 0.119(5) 0.066(3) 0.049(4) 0.014(3) -0.001(3)
C42 0.092(5) 0.074(4) 0.079(3) 0.010(3) 0.003(3) 0.000(3)
C43 0.072(4) 0.061(3) 0.050(2) 0.005(2) 0.026(2) 0.015(2)
C44 0.077(4) 0.060(3) 0.046(2) 0.008(2) 0.022(2) 0.006(2)
C45 0.110(5) 0.087(4) 0.050(3) -0.011(3) 0.020(3) 0.008(3)
C46 0.108(5) 0.106(4) 0.059(3) 0.009(4) 0.021(3) 0.006(3)

loop_
_atom_type_symbol
_atom_type_description
_atom_type_scat_dispersion_real
_atom_type_scat_dispersion_imag
_atom_type_scat_source
C C 0.0033 0.0016 'International Tables Vol C Tables 4.2.6.8 and 6.1.1.4'
H H 0.0000 0.0000 'International Tables Vol C Tables 4.2.6.8 and 6.1.1.4'
N N 0.0061 0.0033 'International Tables Vol C Tables 4.2.6.8 and 6.1.1.4'
O O 0.0106 0.0060 'International Tables Vol C Tables 4.2.6.8 and 6.1.1.4'
V V 0.3005 0.5294 'International Tables Vol C Tables 4.2.6.8 and 6.1.1.4'

loop_
_geom_angle_atom_site_label_1
_geom_angle_atom_site_label_2
_geom_angle_atom_site_label_3
_geom_angle
_geom_angle_publ_flag
O1 V1 O5 107.29(15) yes
O1 V1 O4 106.85(16) yes
O5 V1 O4 86.95(12) yes
O1 V1 O2 106.86(16) yes
O5 V1 O2 145.85(14) yes
O4 V1 O2 83.42(11) yes
O1 V1 O3 107.11(15) yes
O5 V1 O3 82.72(13) yes
O4 V1 O3 146.04(14) yes
O2 V1 O3 87.22(12) yes
C3 O2 V1 126.7(2) ?
C1 O3 V1 126.3(3) ?
C4 O4 V1 125.0(3) ?
C6 O5 V1 126.1(3) ?
O7 C1 O3 122.5(4) ?
O7 C1 C2 120.8(4) ?
O3 C1 C2 116.7(4) ?
C1 C2 C3 115.7(4) ?
O6 C3 O2 123.1(4) ?
O6 C3 C2 120.1(4) ?
O2 C3 C2 116.8(4) ?
O8 C4 O4 122.5(4) ?
O8 C4 C5 120.7(4) ?
O4 C4 C5 116.7(4) ?
C4 C5 C6 115.1(4) ?
O9 C6 O5 123.9(5) ?
O9 C6 C5 120.1(5) ?
O5 C6 C5 116.0(4) ?
C19 N1 C11 111.6(3) ?
C19 N1 C15 106.2(3) ?
C11 N1 C15 111.1(3) ?
C19 N1 C23 110.9(3) ?
C11 N1 C23 105.7(3) ?
C15 N1 C23 111.4(3) ?
C12 C11 N1 115.7(3) ?
C11 C12 C13 109.4(4) ?
C14 C13 C12 112.5(4) ?
N1 C15 C16 115.5(4) ?
C17 C16 C15 109.7(4) ?
C18B C17 C18A 74.2(8) ?
C18B C17 C16 121.6(6) ?
C18A C17 C16 123.5(8) ?
C20 C19 N1 116.7(3) ?
C21 C20 C19 111.6(4) ?
C22 C21 C20 113.7(4) ?
C24 C23 N1 115.1(4) ?
C25 C24 C23 108.0(4) ?
C26 C25 C24 111.7(5) ?
C35 N2 C39 111.5(3) ?
C35 N2 C31 110.9(3) ?
C39 N2 C31 106.8(3) ?
C35 N2 C43 106.7(3) ?
C39 N2 C43 110.3(3) ?
C31 N2 C43 110.8(3) ?
N2 C31 C32 116.6(4) ?
C33 C32 C31 110.4(4) ?
C32 C33 C34 113.4(5) ?
N2 C35 C36 115.6(4) ?
C37 C36 C35 111.1(4) ?
C36 C37 C38 112.8(5) ?
C40 C39 N2 116.3(4) ?
C39 C40 C41 111.4(5) ?
C42 C41 C40 113.4(4) ?
C44 C43 N2 115.9(4) ?
C43 C44 C45 110.7(4) ?
C46 C45 C44 112.7(4) ?

loop_
_geom_bond_atom_site_label_1
_geom_bond_atom_site_label_2
_geom_bond_site_symmetry_2
_geom_bond_distance
_geom_bond_publ_flag
V1 O1 . 1.556(3) yes
V1 O2 . 1.964(3) yes
V1 O3 . 1.968(3) yes
V1 O4 . 1.964(3) yes
V1 O5 . 1.960(3) yes
O2 C3 . 1.288(5) ?
O3 C1 . 1.299(5) ?
O4 C4 . 1.294(5) ?
O5 C6 . 1.284(5) ?
O6 C3 . 1.225(5) ?
O7 C1 . 1.225(5) ?
O8 C4 . 1.231(5) ?
O9 C6 . 1.204(5) ?
C1 C2 . 1.503(6) ?
C2 C3 . 1.509(5) ?
C4 C5 . 1.505(6) ?
C5 C6 . 1.516(7) ?
N1 C19 . 1.508(5) ?
N1 C11 . 1.517(5) ?
N1 C15 . 1.521(5) ?
N1 C23 . 1.531(5) ?
C11 C12 . 1.516(6) ?
C12 C13 . 1.540(6) ?
C13 C14 . 1.505(7) ?
C15 C16 . 1.527(6) ?
C16 C17 . 1.519(6) ?
C17 C18B . 1.408(9) ?
C17 C18A . 1.423(13) ?
C19 C20 . 1.504(5) ?
C20 C21 . 1.501(6) ?
C21 C22 . 1.498(7) ?
C23 C24 . 1.530(6) ?
C24 C25 . 1.529(7) ?
C25 C26 . 1.518(8) ?
N2 C35 . 1.509(5) ?
N2 C39 . 1.509(5) ?
N2 C31 . 1.509(5) ?
N2 C43 . 1.529(5) ?
C31 C32 . 1.520(6) ?
C32 C33 . 1.509(7) ?
C33 C34 . 1.517(7) ?
C35 C36 . 1.526(6) ?
C36 C37 . 1.498(7) ?
C37 C38 . 1.531(7) ?
C39 C40 . 1.508(7) ?
C40 C41 . 1.541(8) ?
C41 C42 . 1.490(7) ?
C43 C44 . 1.505(6) ?
C44 C45 . 1.524(6) ?
C45 C46 . 1.509(7) ?

loop_
_geom_torsion_atom_site_label_1
_geom_torsion_atom_site_label_2
_geom_torsion_atom_site_label_3
_geom_torsion_atom_site_label_4
_geom_torsion
O1 V1 O2 C3 72.1(4)
O5 V1 O2 C3 -107.6(4)
O4 V1 O2 C3 177.8(4)
O3 V1 O2 C3 -34.9(4)
O1 V1 O3 C1 -70.2(4)
O5 V1 O3 C1 -176.1(4)
O4 V1 O3 C1 110.5(4)
O2 V1 O3 C1 36.6(4)
O1 V1 O4 C4 -66.6(4)
O5 V1 O4 C4 40.5(4)
O2 V1 O4 C4 -172.3(4)
O3 V1 O4 C4 112.7(4)
O1 V1 O5 C6 69.0(4)
O4 V1 O5 C6 -37.7(4)
O2 V1 O5 C6 -111.3(4)
O3 V1 O5 C6 174.7(4)
V1 O3 C1 O7 175.9(4)
V1 O3 C1 C2 -3.3(6)
O7 C1 C2 C3 133.7(5)
O3 C1 C2 C3 -47.1(6)
V1 O2 C3 O6 -176.8(4)
V1 O2 C3 C2 0.2(6)
C1 C2 C3 O6 -134.0(5)
C1 C2 C3 O2 48.9(7)
V1 O4 C4 O8 173.9(4)
V1 O4 C4 C5 -6.2(7)
O8 C4 C5 C6 132.8(5)
O4 C4 C5 C6 -47.1(7)
V1 O5 C6 O9 -177.6(4)
V1 O5 C6 C5 0.9(6)
C4 C5 C6 O9 -131.4(5)
C4 C5 C6 O5 50.1(6)
C19 N1 C11 C12 62.8(4)
C15 N1 C11 C12 -55.6(5)
C23 N1 C11 C12 -176.5(3)
N1 C11 C12 C13 -172.5(4)
C11 C12 C13 C14 -166.3(4)
C19 N1 C15 C16 176.2(4)
C11 N1 C15 C16 -62.3(5)
C23 N1 C15 C16 55.3(5)
N1 C15 C16 C17 176.4(4)
C15 C16 C17 C18B -51.7(8)
C15 C16 C17 C18A 39.6(12)
C11 N1 C19 C20 50.3(5)
C15 N1 C19 C20 171.6(4)
C23 N1 C19 C20 -67.2(5)
N1 C19 C20 C21 169.1(4)
C19 C20 C21 C22 176.3(4)
C19 N1 C23 C24 -61.3(4)
C11 N1 C23 C24 177.5(3)
C15 N1 C23 C24 56.8(4)
N1 C23 C24 C25 -177.4(3)
C23 C24 C25 C26 -177.1(4)
C35 N2 C31 C32 60.5(4)
C39 N2 C31 C32 -177.8(3)
C43 N2 C31 C32 -57.8(4)
N2 C31 C32 C33 170.5(3)
C31 C32 C33 C34 177.7(4)
C39 N2 C35 C36 -55.4(5)
C31 N2 C35 C36 63.4(5)
C43 N2 C35 C36 -175.8(4)
N2 C35 C36 C37 -168.5(4)
C35 C36 C37 C38 -176.8(5)
C35 N2 C39 C40 -57.7(5)
C31 N2 C39 C40 -179.0(4)
C43 N2 C39 C40 60.6(5)
N2 C39 C40 C41 -176.0(4)
C39 C40 C41 C42 -70.8(7)
C35 N2 C43 C44 -174.5(4)
C39 N2 C43 C44 64.2(5)
C31 N2 C43 C44 -53.7(5)
N2 C43 C44 C45 -177.1(4)
C43 C44 C45 C46 177.8(5)
